data_7039460
loop_
_publ_author_name
'Zhao, Qiang'
'Liu, Xiu-Ming'
'Li, Huan-Rong'
'Zhang, Ying-Hui'
'Bu, Xian-He'

_publ_section_title
;
 High-performance fluorescence sensing of lanthanum ions (La(3+)) by a
 polydentate pyridyl-based quinoxaline derivative.
;
_journal_issue 26
_journal_name_full 'Dalton transactions (Cambridge, England : 2003)'
_journal_page_first 10836
_journal_page_last 10841
_journal_paper_doi 10.1039/c6dt01161f
_journal_volume 45
_journal_year 2016
_chemical_formula_sum 'C42 H28 La3 N21 O29'
_chemical_formula_weight 1707.58
_chemical_name_systematic
;
 ?
;
_space_group_crystal_system monoclinic
_space_group_IT_number 13
_space_group_name_Hall '-P 2yc'
_space_group_name_H-M_alt 'P 1 2/c 1'
_symmetry_space_group_name_Hall '-P 2yc'
_symmetry_space_group_name_H-M 'P 1 2/c 1'
_atom_sites_solution_hydrogens mixed
_audit_creation_method SHELXL-2013
_audit_update_record
;
2016-05-30 deposited with the CCDC.
2016-06-06 downloaded from the CCDC.
;
_cell_angle_alpha 90
_cell_angle_beta 101.64(3)
_cell_angle_gamma 90
_cell_formula_units_Z 4
_cell_length_a 16.847(3)
_cell_length_b 16.642(3)
_cell_length_c 24.017(5)
_cell_measurement_reflns_used 47202
_cell_measurement_temperature 293(2)
_cell_measurement_theta_max 27.9
_cell_measurement_theta_min 3.0
_cell_volume 6595(2)
_computing_structure_refinement 'SHELXL-2013 (Sheldrick, 2013)'
_diffrn_ambient_temperature 293(2)
_diffrn_measured_fraction_theta_full 0.972
_diffrn_measured_fraction_theta_max 0.998
_diffrn_measurement_device_type SCX-MINI
_diffrn_radiation_type MoK\a
_diffrn_radiation_wavelength 0.71073
_diffrn_reflns_av_R_equivalents 0.1064
_diffrn_reflns_av_unetI/netI 0.0908
_diffrn_reflns_Laue_measured_fraction_full 0.972
_diffrn_reflns_Laue_measured_fraction_max 0.998
_diffrn_reflns_limit_h_max 20
_diffrn_reflns_limit_h_min -20
_diffrn_reflns_limit_k_max 19
_diffrn_reflns_limit_k_min -19
_diffrn_reflns_limit_l_max 28
_diffrn_reflns_limit_l_min -28
_diffrn_reflns_number 53616
_diffrn_reflns_point_group_measured_fraction_full 0.972
_diffrn_reflns_point_group_measured_fraction_max 0.998
_diffrn_reflns_theta_full 25.242
_diffrn_reflns_theta_max 25.008
_diffrn_reflns_theta_min 2.978
_exptl_absorpt_coefficient_mu 2.005
_exptl_absorpt_correction_T_max 0.7268
_exptl_absorpt_correction_T_min 0.6782
_exptl_crystal_colour yellow
_exptl_crystal_density_diffrn 1.720
_exptl_crystal_description block
_exptl_crystal_F_000 3320
_exptl_crystal_size_max 0.210
_exptl_crystal_size_mid 0.200
_exptl_crystal_size_min 0.170
_platon_squeeze_details
'In order to subtract the contribution from the disordered solvent molecules, the SQUEEZE command was applied, which gave a new HKL file. The number of located electrons is 94, is included in the formula, formula weight, calculated density, and F(000). These residual electron density were assigned to 0.5 water molecules and 1 dichloromethane molecules(Z=2). So SQUEEZE 0.5 water molecules and 1 dichloromethane molecules per formula unit. This value calculated based upon electrons analysis. (One water molecule would give 10 e; one dichloromethane molecule would give 42 e). See refs. (a) C. H Tan, S. H Yang, N. R. Champness, X. Lin, A. J. Blake, W. Lewis and M. Schroder, Chem. Commun., 2011, 47, 4487; (b) A. L. Spek, Acta Crystallogr.Sect.D, 2009, 65, 148.'
_refine_diff_density_max 2.637
_refine_diff_density_min -0.931
_refine_diff_density_rms 0.157
_refine_ls_extinction_method none
_refine_ls_goodness_of_fit_ref 1.085
_refine_ls_hydrogen_treatment constr
_refine_ls_matrix_type full
_refine_ls_number_parameters 892
_refine_ls_number_reflns 11608
_refine_ls_number_restraints 108
_refine_ls_restrained_S_all 1.084
_refine_ls_R_factor_all 0.1287
_refine_ls_R_factor_gt 0.0833
_refine_ls_shift/su_max 0.007
_refine_ls_shift/su_mean 0.000
_refine_ls_structure_factor_coef Fsqd
_refine_ls_weighting_details
;
 w=1/[\s^2^(Fo^2^)+(0.0853P)^2^+39.7907P]
 where P=(Fo^2^+2Fc^2^)/3
;
_refine_ls_weighting_scheme calc
_refine_ls_wR_factor_gt 0.1813
_refine_ls_wR_factor_ref 0.2018
_reflns_Friedel_coverage 0.000
_reflns_number_gt 7865
_reflns_number_total 11608
_reflns_threshold_expression 'I > 2\s(I)'
_cod_data_source_file c6dt01161f2.cif
_cod_data_source_block 1
_cod_depositor_comments 'Adding full bibliography for 7039460.cif.'
_cod_database_code 7039460
_shelx_space_group_comment
;
The symmetry employed for this shelxl refinement is uniquely defined
by the following loop, which should always be used as a source of
symmetry information in preference to the above space-group names.
They are only intended as comments.
;
_shelx_estimated_absorpt_t_min 0.678
_shelx_estimated_absorpt_t_max 0.727
_shelxl_version_number 2013-2

loop_
_space_group_symop_operation_xyz
'x, y, z'
'-x, y, -z+1/2'
'-x, -y, -z'
'x, -y, z-1/2'

loop_
_atom_site_label
_atom_site_type_symbol
_atom_site_fract_x
_atom_site_fract_y
_atom_site_fract_z
_atom_site_U_iso_or_equiv
_atom_site_adp_type
_atom_site_occupancy
_atom_site_site_symmetry_order
_atom_site_calc_flag
_atom_site_refinement_flags_posn
_atom_site_refinement_flags_adp
_atom_site_refinement_flags_occupancy
_atom_site_disorder_assembly
_atom_site_disorder_group
La1 La 0.12171(4) 0.63115(4) 1.12385(3) 0.0358(2) Uani 1 1 d . . . . .
La2 La 0.38181(4) 0.57600(4) 0.86960(3) 0.0414(2) Uani 1 1 d . . . . .
La3 La 0.29539(5) 1.02770(4) 0.98245(3) 0.0423(2) Uani 1 1 d . . . . .
O1 O 0.0491(7) 0.6063(7) 1.0205(5) 0.082(2) Uani 1 1 d . U . . .
O2 O -0.0566(7) 0.6678(7) 0.9754(5) 0.082(2) Uani 1 1 d . U . . .
O3 O 0.0053(6) 0.7066(6) 1.0586(4) 0.0782(19) Uani 1 1 d . U . . .
O4 O 0.0099(6) 0.5293(6) 1.1325(4) 0.075(3) Uani 1 1 d . . . . .
O5 O -0.0775(6) 0.5361(7) 1.1864(5) 0.087(3) Uani 1 1 d . . . . .
O6 O -0.0018(5) 0.6378(6) 1.1781(4) 0.057(2) Uani 1 1 d . . . . .
O7 O 0.1621(6) 0.9946(8) 0.9108(5) 0.086(3) Uani 1 1 d . . . . .
O8 O 0.1927(9) 1.1194(8) 0.9161(6) 0.098(4) Uani 1 1 d . . . . .
O9 O 0.0788(8) 1.0819(11) 0.8678(7) 0.155(8) Uani 1 1 d . . . . .
O10 O 0.3082(7) 1.1673(5) 1.0309(4) 0.072(3) Uani 1 1 d . . . . .
O11 O 0.3620(8) 1.1612(7) 0.9580(5) 0.102(4) Uani 1 1 d . . . . .
O12 O 0.3760(8) 1.2691(7) 1.0095(6) 0.112(5) Uani 1 1 d . . . . .
O13 O 0.3331(7) 1.0144(6) 1.0943(4) 0.077(3) Uani 1 1 d . . . . .
O14 O 0.3831(7) 0.9175(7) 1.0545(5) 0.088(3) Uani 1 1 d . . . . .
O15 O 0.4266(11) 0.9419(10) 1.1437(6) 0.146(7) Uani 1 1 d . . . . .
N12 N 0.4985(11) 1.0101(17) 1.0022(11) 0.098(4) Uani 0.5 1 d D U P A -1
O16 O 0.4721(14) 1.0529(12) 1.0365(9) 0.098(4) Uani 0.5 1 d D U P A -1
O17 O 0.4477(12) 0.9731(14) 0.9669(8) 0.097(4) Uani 0.5 1 d D U P A -1
O18 O 0.5641(10) 0.9763(15) 1.0198(10) 0.099(4) Uani 0.5 1 d D U P A -1
O19 O 0.5379(7) 0.5420(7) 0.8884(5) 0.088(3) Uani 1 1 d . . . . .
O20 O 0.5922(7) 0.4195(8) 0.8994(6) 0.113(5) Uani 1 1 d . . . . .
O21 O 0.4630(7) 0.4400(7) 0.8613(6) 0.095(4) Uani 1 1 d . . . . .
O22 O 0.4178(6) 0.5625(6) 0.7690(4) 0.074(3) Uani 1 1 d . . . . .
O23 O 0.3567(7) 0.4914(7) 0.6972(4) 0.092(4) Uani 1 1 d . . . . .
O24 O 0.3134(6) 0.4937(5) 0.7765(4) 0.059(2) Uani 1 1 d . . . . .
O25 O 0.2969(7) 0.6739(7) 0.7898(4) 0.086(3) Uani 1 1 d . . . . .
O26 O 0.1626(8) 0.6723(9) 0.7642(5) 0.110(5) Uani 1 1 d . . . . .
O27 O 0.2252(6) 0.6030(7) 0.8349(4) 0.079(3) Uani 1 1 d . . . . .
N23 N 0.4886(10) 0.5632(7) 0.9889(8) 0.056(3) Uani 0.5 1 d D U P B -1
O28 O 0.4480(9) 0.5039(7) 0.9713(7) 0.057(3) Uani 0.5 1 d D U P B -1
O29 O 0.4700(9) 0.6282(7) 0.9681(7) 0.052(3) Uani 0.5 1 d D U P B -1
O30 O 0.5526(9) 0.5548(9) 1.0235(7) 0.064(3) Uani 0.5 1 d D U P B -1
O31 O 0.2693(5) 0.6523(6) 1.1692(4) 0.069(3) Uani 1 1 d . . . . .
H31A H 0.3012 0.6118 1.1739 0.103 Uiso 1 1 d R U . . .
H31B H 0.2955 0.6932 1.1869 0.103 Uiso 1 1 d R U . . .
O32 O 0.1599(5) 0.5777(6) 1.2274(3) 0.063(3) Uani 1 1 d . . . . .
H32A H 0.1967 0.5469 1.2452 0.095 Uiso 1 1 d R U . . .
H32B H 0.1257 0.5848 1.2496 0.095 Uiso 1 1 d R U . . .
N1 N 0.1799(6) 0.4844(6) 1.1035(4) 0.042(2) Uani 1 1 d . . . . .
N2 N 0.2175(5) 0.6116(5) 1.0448(4) 0.032(2) Uani 1 1 d . . . . .
N3 N 0.1797(5) 0.7659(5) 1.0780(3) 0.031(2) Uani 1 1 d . . . . .
N4 N 0.1165(6) 0.7772(6) 1.1712(4) 0.048(3) Uani 1 1 d . . . . .
N5 N -0.0027(9) 0.6613(8) 1.0169(6) 0.0793(18) Uani 1 1 d . U . . .
N6 N -0.0238(7) 0.5675(7) 1.1669(5) 0.056(3) Uani 1 1 d . . . . .
N7 N 0.1651(6) 1.0484(6) 1.0338(4) 0.045(3) Uani 1 1 d . . . . .
N8 N 0.2121(5) 0.8970(5) 1.0160(4) 0.036(2) Uani 1 1 d . . . . .
N9 N 0.3021(5) 0.8795(5) 0.9327(4) 0.034(2) Uani 1 1 d . . . . .
N10 N 0.3305(6) 1.0121(6) 0.8746(4) 0.047(3) Uani 1 1 d . . . . .
N11 N 0.3799(11) 0.9582(9) 1.0998(7) 0.092(4) Uani 1 1 d . . . . .
N13 N 0.3469(9) 1.2018(7) 0.9989(6) 0.082(4) Uani 1 1 d . . . . .
N14 N 0.1425(10) 1.0659(13) 0.8968(6) 0.089(5) Uani 1 1 d . . . . .
N15 N 0.4667(6) 0.7064(6) 0.8434(4) 0.044(3) Uani 1 1 d . . . . .
N16 N 0.3579(5) 0.7286(5) 0.9094(4) 0.034(2) Uani 1 1 d . . . . .
N17 N 0.2855(6) 0.5940(5) 0.9498(4) 0.036(2) Uani 1 1 d . . . . .
N18 N 0.2961(5) 0.4485(5) 0.9001(4) 0.032(2) Uani 1 1 d . . . . .
N19 N 0.2252(9) 0.6512(9) 0.7961(5) 0.074(4) Uani 1 1 d . . . . .
N20 N 0.3635(8) 0.5160(7) 0.7471(5) 0.060(3) Uani 1 1 d . . . . .
N21 N 0.5329(10) 0.4651(10) 0.8838(7) 0.087(4) Uani 1 1 d . . . . .
C1 C 0.2162(7) 0.7559(6) 1.0335(4) 0.034(3) Uani 1 1 d . . . . .
C2 C 0.2853(6) 0.8152(6) 0.9609(4) 0.032(3) Uani 1 1 d . . . . .
C3 C 0.2773(6) 0.6669(6) 0.9713(4) 0.027(2) Uani 1 1 d . . . . .
C4 C 0.2469(7) 0.4562(7) 0.9380(5) 0.038(3) Uani 1 1 d . . . . .
C5 C 0.2569(6) 0.5314(6) 0.9732(4) 0.032(2) Uani 1 1 d . . . . .
C6 C 0.1705(6) 0.9057(6) 1.0574(5) 0.033(3) Uani 1 1 d . . . . .
C7 C 0.2333(6) 0.5393(6) 1.0264(4) 0.029(2) Uani 1 1 d . . . . .
C8 C 0.1626(6) 0.8394(6) 1.0923(5) 0.033(3) Uani 1 1 d . . . . .
C9 C 0.2285(6) 0.4716(7) 1.0665(4) 0.033(3) Uani 1 1 d . . . . .
C10 C 0.2354(6) 0.6762(6) 1.0156(5) 0.033(3) Uani 1 1 d . . . . .
C11 C 0.1418(6) 0.8428(7) 1.1500(5) 0.036(3) Uani 1 1 d . . . . .
C12 C 0.1893(7) 0.3996(7) 0.9419(5) 0.045(3) Uani 1 1 d . . . . .
H12 H 0.1543 0.4074 0.9668 0.054 Uiso 1 1 calc R U . . .
C13 C 0.3477(7) 0.9384(7) 0.8539(5) 0.045(3) Uani 1 1 d . U . . .
C14 C 0.2631(9) 0.3402(8) 1.1032(6) 0.062(4) Uani 1 1 d . . . . .
H14 H 0.2911 0.2921 1.1031 0.074 Uiso 1 1 calc R U . . .
C15 C 0.3558(9) 0.9301(8) 0.7994(6) 0.064(4) Uani 1 1 d . . . . .
H15 H 0.3620 0.8793 0.7847 0.076 Uiso 1 1 calc R U . . .
C16 C 0.1830(8) 0.3305(7) 0.9087(6) 0.052(3) Uani 1 1 d . . . . .
H16 H 0.1444 0.2914 0.9110 0.062 Uiso 1 1 calc R U . . .
C17 C 0.3832(7) 0.7927(6) 0.8872(5) 0.037(3) Uani 1 1 d . . . . .
C18 C 0.2348(8) 0.3222(7) 0.8731(5) 0.049(3) Uani 1 1 d . . . . .
H18 H 0.2324 0.2763 0.8508 0.059 Uiso 1 1 calc R U . . .
C19 C 0.3061(7) 0.7371(6) 0.9454(4) 0.034(3) Uani 1 1 d . . . . .
C20 C 0.1407(9) 0.9135(8) 1.2380(5) 0.057(4) Uani 1 1 d . . . . .
H20 H 0.1481 0.9597 1.2601 0.068 Uiso 1 1 calc R U . . .
C21 C 0.2905(7) 0.3802(7) 0.8693(5) 0.044(3) Uani 1 1 d . . . . .
H21 H 0.3259 0.3724 0.8446 0.053 Uiso 1 1 calc R U . . .
C22 C 0.2715(7) 0.4028(7) 1.0649(5) 0.044(3) Uani 1 1 d . . . . .
H22 H 0.3056 0.3970 1.0392 0.053 Uiso 1 1 calc R U . . .
C23 C 0.2377(6) 0.8242(6) 1.0044(4) 0.034(3) Uani 1 1 d . . . . .
C24 C 0.1300(7) 0.9868(7) 1.0575(5) 0.037(3) Uani 1 1 d . . . . .
C25 C 0.1741(8) 0.4245(7) 1.1402(5) 0.047(3) Uani 1 1 d . . . . .
H25 H 0.1418 0.4329 1.1668 0.057 Uiso 1 1 calc R U . . .
C26 C 0.1028(9) 0.7796(9) 1.2245(6) 0.061(4) Uani 1 1 d . . . . .
H26 H 0.0852 0.7328 1.2394 0.073 Uiso 1 1 calc R U . . .
C27 C 0.2123(8) 0.3527(8) 1.1407(6) 0.057(4) Uani 1 1 d . . . . .
H27 H 0.2044 0.3126 1.1660 0.069 Uiso 1 1 calc R U . . .
C28 C 0.1130(9) 0.8461(9) 1.2575(5) 0.063(4) Uani 1 1 d . . . . .
H28 H 0.1008 0.8449 1.2936 0.076 Uiso 1 1 calc R U . . .
C29 C 0.1584(8) 0.9132(7) 1.1839(5) 0.045(3) Uani 1 1 d . . . . .
H29 H 0.1808 0.9583 1.1701 0.054 Uiso 1 1 calc R U . . .
C30 C 0.4565(7) 0.7842(6) 0.8597(4) 0.035(3) Uani 1 1 d . . . . .
C31 C 0.5096(7) 0.8427(7) 0.8577(5) 0.041(3) Uani 1 1 d . . . . .
H31 H 0.5025 0.8929 0.8730 0.049 Uiso 1 1 calc R U . . .
C32 C 0.0562(9) 1.1322(9) 1.0493(6) 0.067(4) Uani 1 1 d . . . . .
H32 H 0.0333 1.1832 1.0477 0.080 Uiso 1 1 calc R U . . .
C33 C 0.0573(7) 0.9948(8) 1.0751(5) 0.046(3) Uani 1 1 d . . . . .
H33 H 0.0342 0.9512 1.0901 0.055 Uiso 1 1 calc R U . . .
C34 C 0.3307(9) 1.0761(7) 0.8422(6) 0.059(4) Uani 1 1 d . . . . .
H34 H 0.3208 1.1261 0.8567 0.071 Uiso 1 1 calc R U . . .
C35 C 0.0198(8) 1.0681(9) 1.0699(6) 0.061(4) Uani 1 1 d . . . . .
H35 H -0.0300 1.0745 1.0804 0.074 Uiso 1 1 calc R U . . .
C36 C 0.1261(9) 1.1192(8) 1.0312(6) 0.060(4) Uani 1 1 d . . . . .
H36 H 0.1491 1.1626 1.0159 0.072 Uiso 1 1 calc R U . . .
C37 C 0.5841(8) 0.7541(8) 0.8129(6) 0.057(4) Uani 1 1 d . . . . .
H37 H 0.6264 0.7436 0.7944 0.068 Uiso 1 1 calc R U . . .
C38 C 0.3448(10) 1.0720(9) 0.7887(7) 0.077(5) Uani 1 1 d . . . . .
H38 H 0.3477 1.1187 0.7680 0.092 Uiso 1 1 calc R U . . .
C39 C 0.5313(8) 0.6930(8) 0.8196(6) 0.059(4) Uani 1 1 d . . . . .
H39 H 0.5406 0.6414 0.8075 0.070 Uiso 1 1 calc R U . . .
C40 C 0.3548(10) 0.9982(10) 0.7653(6) 0.074(5) Uani 1 1 d . . . . .
H40 H 0.3608 0.9938 0.7277 0.089 Uiso 1 1 calc R U . . .
C41 C 0.5754(8) 0.8283(7) 0.8327(5) 0.050(3) Uani 1 1 d . . . . .
H41 H 0.6124 0.8688 0.8297 0.060 Uiso 1 1 calc R U . . .
C42 C 0.3563(7) 0.8738(6) 0.8885(4) 0.034(3) Uani 1 1 d . U . . .

loop_
_atom_site_aniso_label
_atom_site_aniso_U_11
_atom_site_aniso_U_22
_atom_site_aniso_U_33
_atom_site_aniso_U_23
_atom_site_aniso_U_13
_atom_site_aniso_U_12
La1 0.0405(4) 0.0381(4) 0.0349(4) 0.0069(3) 0.0222(3) 0.0037(3)
La2 0.0509(5) 0.0378(4) 0.0440(4) -0.0126(3) 0.0297(3) -0.0112(3)
La3 0.0546(5) 0.0283(4) 0.0523(5) -0.0031(3) 0.0306(4) -0.0018(3)
O1 0.081(2) 0.082(2) 0.081(2) -0.0009(16) 0.0156(16) 0.0015(16)
O2 0.080(3) 0.085(3) 0.078(3) 0.006(3) 0.010(3) -0.003(3)
O3 0.078(2) 0.078(2) 0.078(2) 0.0006(16) 0.0153(16) 0.0005(16)
O4 0.072(7) 0.073(7) 0.094(8) -0.014(6) 0.052(6) -0.004(6)
O5 0.070(7) 0.107(9) 0.103(9) 0.001(7) 0.063(7) -0.017(6)
O6 0.061(6) 0.054(6) 0.062(6) -0.010(5) 0.028(5) -0.004(5)
O7 0.063(7) 0.118(10) 0.075(8) 0.027(7) 0.012(6) 0.003(7)
O8 0.122(12) 0.076(9) 0.119(11) 0.046(8) 0.077(9) 0.041(8)
O9 0.070(9) 0.26(2) 0.144(13) 0.140(14) 0.046(9) 0.044(11)
O10 0.106(8) 0.038(6) 0.087(8) -0.020(5) 0.053(7) -0.010(5)
O11 0.162(12) 0.059(7) 0.109(9) -0.018(7) 0.085(9) -0.026(7)
O12 0.153(12) 0.052(7) 0.148(12) -0.034(7) 0.073(10) -0.031(8)
O13 0.091(8) 0.057(7) 0.083(8) -0.013(6) 0.021(6) 0.016(6)
O14 0.097(9) 0.084(8) 0.087(8) -0.017(7) 0.028(7) 0.018(7)
O15 0.180(16) 0.149(14) 0.088(11) -0.006(10) -0.022(11) 0.058(12)
N12 0.099(5) 0.097(5) 0.099(5) -0.001(3) 0.021(3) 0.000(3)
O16 0.099(5) 0.097(5) 0.099(5) -0.002(3) 0.022(4) -0.001(3)
O17 0.098(5) 0.096(5) 0.098(5) -0.002(3) 0.021(4) 0.000(3)
O18 0.099(5) 0.099(5) 0.100(5) 0.000(2) 0.020(2) 0.000(2)
O19 0.093(9) 0.071(8) 0.110(9) -0.005(7) 0.045(7) -0.015(6)
O20 0.064(8) 0.109(10) 0.168(13) 0.035(9) 0.026(8) 0.032(8)
O21 0.052(7) 0.089(9) 0.142(11) -0.030(8) 0.013(7) -0.006(6)
O22 0.093(8) 0.081(7) 0.060(6) -0.038(5) 0.044(6) -0.060(6)
O23 0.119(10) 0.110(9) 0.054(7) -0.035(6) 0.036(6) -0.040(7)
O24 0.069(6) 0.065(6) 0.050(6) -0.020(4) 0.027(5) -0.022(5)
O25 0.089(9) 0.104(9) 0.066(7) -0.004(6) 0.016(6) -0.016(7)
O26 0.099(10) 0.166(13) 0.060(7) 0.014(8) 0.005(7) 0.051(9)
O27 0.065(7) 0.119(9) 0.056(7) 0.020(6) 0.021(5) 0.012(6)
N23 0.050(6) 0.044(6) 0.063(6) -0.004(6) -0.013(5) -0.012(6)
O28 0.051(6) 0.044(6) 0.064(6) -0.004(6) -0.012(5) -0.011(6)
O29 0.048(6) 0.040(6) 0.059(6) -0.003(6) -0.012(5) -0.012(6)
O30 0.059(7) 0.050(7) 0.072(7) -0.003(6) -0.016(5) -0.015(6)
O31 0.051(6) 0.088(8) 0.068(6) 0.011(5) 0.013(5) -0.002(5)
O32 0.060(6) 0.088(7) 0.047(5) 0.021(5) 0.025(5) 0.012(5)
N1 0.044(6) 0.040(6) 0.044(6) 0.001(5) 0.015(5) -0.005(5)
N2 0.039(6) 0.033(5) 0.030(5) 0.006(4) 0.023(4) -0.003(4)
N3 0.038(5) 0.031(5) 0.032(5) 0.006(4) 0.024(4) 0.008(4)
N4 0.062(7) 0.053(7) 0.041(6) -0.009(5) 0.036(5) -0.011(5)
N5 0.079(2) 0.080(2) 0.079(2) 0.0011(14) 0.0158(14) 0.0002(14)
N6 0.054(7) 0.066(8) 0.059(7) 0.000(6) 0.036(6) 0.000(6)
N7 0.053(7) 0.029(6) 0.062(7) 0.001(5) 0.031(5) 0.000(5)
N8 0.037(6) 0.038(6) 0.038(5) 0.003(4) 0.024(4) 0.001(4)
N9 0.045(6) 0.025(5) 0.034(5) -0.002(4) 0.018(4) -0.016(4)
N10 0.067(7) 0.032(6) 0.045(6) -0.002(5) 0.022(5) -0.009(5)
N11 0.117(14) 0.069(11) 0.090(12) -0.010(9) 0.021(10) 0.013(9)
N13 0.115(12) 0.036(8) 0.107(12) -0.003(7) 0.054(10) -0.013(7)
N14 0.066(11) 0.138(16) 0.071(10) 0.072(11) 0.034(8) 0.025(11)
N15 0.054(7) 0.037(6) 0.052(6) -0.005(5) 0.036(5) -0.001(5)
N16 0.048(6) 0.023(5) 0.042(6) -0.004(4) 0.031(5) -0.004(4)
N17 0.048(6) 0.027(5) 0.040(6) 0.001(4) 0.027(5) 0.003(4)
N18 0.045(6) 0.018(5) 0.040(5) -0.001(4) 0.024(4) -0.001(4)
N19 0.074(10) 0.118(12) 0.032(7) 0.006(7) 0.019(7) 0.028(9)
N20 0.079(9) 0.058(8) 0.051(7) -0.014(6) 0.036(7) -0.016(7)
N21 0.084(12) 0.081(12) 0.100(12) 0.003(9) 0.031(9) -0.006(10)
C1 0.042(7) 0.027(6) 0.036(6) 0.008(5) 0.014(5) -0.003(5)
C2 0.036(7) 0.036(7) 0.027(6) -0.001(5) 0.014(5) 0.001(5)
C3 0.034(6) 0.024(6) 0.026(6) -0.001(4) 0.013(5) -0.004(5)
C4 0.047(7) 0.033(7) 0.040(7) 0.001(5) 0.023(6) 0.005(5)
C5 0.030(6) 0.035(6) 0.035(6) 0.000(5) 0.017(5) -0.002(5)
C6 0.039(7) 0.027(6) 0.042(7) -0.004(5) 0.028(5) -0.006(5)
C7 0.031(6) 0.032(6) 0.029(6) 0.004(5) 0.017(5) 0.005(5)
C8 0.032(6) 0.029(6) 0.041(7) -0.008(5) 0.019(5) 0.001(5)
C9 0.029(6) 0.039(7) 0.031(6) 0.004(5) 0.009(5) 0.001(5)
C10 0.037(7) 0.024(6) 0.043(7) 0.002(5) 0.022(5) 0.004(5)
C11 0.026(6) 0.042(7) 0.049(7) 0.004(5) 0.028(5) 0.010(5)
C12 0.041(7) 0.042(8) 0.057(8) 0.005(6) 0.021(6) 0.002(6)
C13 0.044(3) 0.046(3) 0.045(3) -0.002(2) 0.011(2) -0.002(2)
C14 0.080(11) 0.052(9) 0.052(9) 0.004(7) 0.008(8) 0.014(8)
C15 0.104(12) 0.046(8) 0.055(9) 0.008(7) 0.048(8) 0.002(8)
C16 0.058(9) 0.023(7) 0.070(9) -0.004(6) 0.002(7) -0.008(6)
C17 0.054(8) 0.022(6) 0.041(7) -0.009(5) 0.025(6) -0.003(5)
C18 0.071(9) 0.026(7) 0.052(8) -0.016(6) 0.019(7) -0.007(6)
C19 0.048(7) 0.027(6) 0.032(6) -0.003(5) 0.019(5) -0.002(5)
C20 0.092(11) 0.050(9) 0.034(7) -0.023(6) 0.024(7) -0.006(8)
C21 0.044(8) 0.046(8) 0.046(7) -0.010(6) 0.017(6) 0.001(6)
C22 0.047(8) 0.055(8) 0.032(7) 0.010(6) 0.014(6) 0.012(6)
C23 0.040(7) 0.031(6) 0.035(6) -0.010(5) 0.016(5) 0.002(5)
C24 0.034(7) 0.034(7) 0.047(7) -0.004(5) 0.018(5) 0.009(5)
C25 0.059(9) 0.040(8) 0.051(8) 0.013(6) 0.030(6) 0.008(6)
C26 0.080(11) 0.062(9) 0.051(9) -0.005(7) 0.038(8) -0.018(8)
C27 0.079(10) 0.046(8) 0.058(9) 0.009(6) 0.039(8) 0.003(7)
C28 0.098(12) 0.073(10) 0.028(7) -0.011(7) 0.032(7) -0.015(9)
C29 0.066(9) 0.029(7) 0.043(7) -0.005(5) 0.019(6) 0.000(6)
C30 0.056(8) 0.020(6) 0.036(6) -0.002(5) 0.025(6) 0.000(5)
C31 0.051(8) 0.027(6) 0.050(8) -0.011(5) 0.024(6) -0.008(5)
C32 0.080(11) 0.048(9) 0.086(11) 0.012(8) 0.050(9) 0.025(8)
C33 0.040(7) 0.056(8) 0.049(8) 0.011(6) 0.025(6) 0.011(6)
C34 0.095(11) 0.026(7) 0.064(9) 0.008(6) 0.037(8) 0.013(7)
C35 0.053(9) 0.078(11) 0.058(9) 0.007(8) 0.022(7) 0.017(8)
C36 0.074(10) 0.038(8) 0.079(10) 0.018(7) 0.041(8) 0.008(7)
C37 0.058(9) 0.065(10) 0.063(9) 0.001(7) 0.046(7) 0.003(7)
C38 0.103(13) 0.058(11) 0.078(12) 0.025(9) 0.038(10) 0.012(9)
C39 0.076(10) 0.044(8) 0.075(10) -0.020(7) 0.060(8) -0.010(7)
C40 0.109(13) 0.073(11) 0.051(9) 0.021(8) 0.042(9) 0.019(9)
C41 0.062(9) 0.038(7) 0.059(8) -0.008(6) 0.034(7) -0.034(6)
C42 0.037(3) 0.030(3) 0.033(3) -0.0045(19) -0.0001(19) 0.0045(19)

loop_
_atom_type_symbol
_atom_type_description
_atom_type_scat_dispersion_real
_atom_type_scat_dispersion_imag
_atom_type_scat_source
C C 0.0033 0.0016 'International Tables Vol C Tables 4.2.6.8 and 6.1.1.4'
H H 0.0000 0.0000 'International Tables Vol C Tables 4.2.6.8 and 6.1.1.4'
N N 0.0061 0.0033 'International Tables Vol C Tables 4.2.6.8 and 6.1.1.4'
O O 0.0106 0.0060 'International Tables Vol C Tables 4.2.6.8 and 6.1.1.4'
La La -0.2871 2.4523 'International Tables Vol C Tables 4.2.6.8 and 6.1.1.4'

loop_
_geom_angle_atom_site_label_1
_geom_angle_atom_site_label_2
_geom_angle_atom_site_label_3
_geom_angle
_geom_angle_site_symmetry_3
O31 La1 O1 132.3(3) .
O31 La1 O3 139.1(3) .
O1 La1 O3 48.3(3) .
O31 La1 O4 136.8(3) .
O1 La1 O4 76.0(3) .
O3 La1 O4 83.7(3) .
O31 La1 O32 66.6(3) .
O1 La1 O32 148.0(3) .
O3 La1 O32 139.5(3) .
O4 La1 O32 75.0(3) .
O31 La1 O6 125.4(3) .
O1 La1 O6 102.3(3) .
O3 La1 O6 72.8(3) .
O4 La1 O6 48.1(3) .
O32 La1 O6 67.3(3) .
O31 La1 N4 78.8(3) .
O1 La1 N4 120.2(3) .
O3 La1 N4 74.4(3) .
O4 La1 N4 118.3(3) .
O32 La1 N4 85.9(3) .
O6 La1 N4 70.2(3) .
O31 La1 N1 81.0(3) .
O1 La1 N1 78.5(3) .
O3 La1 N1 126.0(3) .
O4 La1 N1 73.6(3) .
O32 La1 N1 80.5(3) .
O6 La1 N1 118.0(3) .
N4 La1 N1 158.9(3) .
O31 La1 N2 69.6(3) .
O1 La1 N2 62.9(3) .
O3 La1 N2 96.8(3) .
O4 La1 N2 121.3(3) .
O32 La1 N2 123.7(3) .
O6 La1 N2 165.0(3) .
N4 La1 N2 118.2(3) .
N1 La1 N2 59.0(3) .
O31 La1 N3 70.3(3) .
O1 La1 N3 83.3(3) .
O3 La1 N3 69.4(3) .
O4 La1 N3 152.9(3) .
O32 La1 N3 128.4(3) .
O6 La1 N3 122.3(3) .
N4 La1 N3 58.7(3) .
N1 La1 N3 119.3(3) .
N2 La1 N3 61.1(2) .
O22 La2 O19 74.4(4) .
O22 La2 O27 97.2(3) .
O19 La2 O27 171.3(3) .
O22 La2 O29 130.9(4) .
O19 La2 O29 64.0(4) .
O27 La2 O29 124.5(4) .
O22 La2 O21 69.0(4) .
O19 La2 O21 47.5(3) .
O27 La2 O21 127.9(4) .
O29 La2 O21 98.0(4) .
O22 La2 O24 47.6(3) .
O19 La2 O24 106.2(3) .
O27 La2 O24 65.7(3) .
O29 La2 O24 167.1(3) .
O21 La2 O24 69.2(3) .
O22 La2 O25 65.4(4) .
O19 La2 O25 128.2(4) .
O27 La2 O25 47.1(3) .
O29 La2 O25 123.6(3) .
O21 La2 O25 131.7(4) .
O24 La2 O25 68.8(3) .
O22 La2 O28 130.9(5) .
O19 La2 O28 62.8(5) .
O27 La2 O28 123.8(4) .
O29 La2 O28 45.7(2) .
O21 La2 O28 64.8(5) .
O24 La2 O28 123.2(3) .
O25 La2 O28 163.3(5) .
O22 La2 N15 68.1(3) .
O19 La2 N15 70.2(3) .
O27 La2 N15 109.1(3) .
O29 La2 N15 73.9(4) .
O21 La2 N15 110.8(3) .
O24 La2 N15 111.7(3) .
O25 La2 N15 65.5(3) .
O28 La2 N15 114.4(3) .
O22 La2 N18 114.3(3) .
O19 La2 N18 110.4(3) .
O27 La2 N18 70.8(3) .
O29 La2 N18 104.1(4) .
O21 La2 N18 70.7(3) .
O24 La2 N18 70.5(3) .
O25 La2 N18 115.1(3) .
O28 La2 N18 64.3(3) .
N15 La2 N18 177.6(3) .
O22 La2 N17 158.1(3) .
O19 La2 N17 127.4(3) .
O27 La2 N17 60.9(3) .
O29 La2 N17 69.4(4) .
O21 La2 N17 121.5(3) .
O24 La2 N17 114.9(3) .
O25 La2 N17 97.4(3) .
O28 La2 N17 67.6(4) .
N15 La2 N17 118.6(3) .
N18 La2 N17 59.1(2) .
O10 La3 O7 118.1(4) .
O10 La3 O8 74.5(4) .
O7 La3 O8 48.6(4) .
O10 La3 O11 48.4(3) .
O7 La3 O11 112.6(4) .
O8 La3 O11 68.0(5) .
O10 La3 O13 68.7(3) .
O7 La3 O13 130.8(3) .
O8 La3 O13 131.8(4) .
O11 La3 O13 105.9(4) .
O10 La3 O14 109.4(4) .
O7 La3 O14 124.1(4) .
O8 La3 O14 171.1(4) .
O11 La3 O14 120.7(4) .
O13 La3 O14 46.7(3) .
O10 La3 N9 173.0(3) .
O7 La3 N9 68.2(4) .
O8 La3 N9 109.9(4) .
O11 La3 N9 127.4(3) .
O13 La3 N9 110.1(3) .
O14 La3 N9 67.1(3) .
O10 La3 N10 119.2(3) .
O7 La3 N10 71.4(3) .
O8 La3 N10 74.0(3) .
O11 La3 N10 71.8(3) .
O13 La3 N10 152.4(3) .
O14 La3 N10 109.7(3) .
N9 La3 N10 58.5(3) .
O10 La3 N8 124.8(3) .
O7 La3 N8 67.0(3) .
O8 La3 N8 108.9(4) .
O11 La3 N8 172.7(3) .
O13 La3 N8 70.9(3) .
O14 La3 N8 62.3(3) .
N9 La3 N8 59.6(2) .
N10 La3 N8 114.2(3) .
O10 La3 O17 110.7(5) .
O7 La3 O17 122.2(4) .
O8 La3 O17 128.3(6) .
O11 La3 O17 78.5(6) .
O13 La3 O17 94.0(5) .
O14 La3 O17 58.6(6) .
N9 La3 O17 62.3(4) .
N10 La3 O17 58.4(5) .
N8 La3 O17 108.1(5) .
O10 La3 O16 72.4(4) .
O7 La3 O16 163.2(4) .
O8 La3 O16 131.1(6) .
O11 La3 O16 63.1(6) .
O13 La3 O16 64.0(5) .
O14 La3 O16 57.6(5) .
N9 La3 O16 100.8(4) .
N10 La3 O16 92.1(4) .
N8 La3 O16 119.4(5) .
O17 La3 O16 42.2(3) .
N5 O1 La1 97.9(9) .
N5 O3 La1 98.1(9) .
N6 O4 La1 98.9(8) .
N6 O6 La1 94.8(7) .
N14 O7 La3 97.0(11) .
N14 O8 La3 97.2(10) .
N13 O10 La3 98.2(8) .
N13 O11 La3 96.7(8) .
N11 O13 La3 101.0(10) .
N11 O14 La3 94.1(10) .
O18 N12 O16 116.7(13) .
O18 N12 O17 117.0(13) .
O16 N12 O17 116.8(13) .
N12 O16 La3 95.1(12) .
N12 O17 La3 105.7(13) .
N12 O18 La3 146(2) 3_677
N21 O19 La2 98.8(10) .
N21 O21 La2 97.7(10) .
N20 O22 La2 99.1(7) .
N20 O24 La2 95.4(7) .
N19 O25 La2 96.5(9) .
N19 O27 La2 101.4(9) .
O29 N23 O28 119.8(10) .
O29 N23 O30 120.1(10) .
O28 N23 O30 119.7(9) .
N23 O28 La2 93.1(9) .
N23 O29 La2 97.3(9) .
La1 O31 H31A 119.1 .
La1 O31 H31B 132.4 .
H31A O31 H31B 107.9 .
La1 O32 H32A 134.6 .
La1 O32 H32B 118.3 .
H32A O32 H32B 106.4 .
C25 N1 C9 116.8(10) .
C25 N1 La1 118.1(7) .
C9 N1 La1 123.6(7) .
C7 N2 C10 117.9(8) .
C7 N2 La1 121.5(6) .
C10 N2 La1 119.3(6) .
C8 N3 C1 118.7(9) .
C8 N3 La1 122.4(6) .
C1 N3 La1 118.2(7) .
C11 N4 C26 118.3(11) .
C11 N4 La1 123.2(7) .
C26 N4 La1 117.1(8) .
O2 N5 O3 123.5(15) .
O2 N5 O1 121.2(15) .
O3 N5 O1 115.3(14) .
O5 N6 O6 122.3(11) .
O5 N6 O4 120.1(13) .
O6 N6 O4 117.5(10) .
C36 N7 C24 115.5(10) .
C23 N8 C6 119.7(9) .
C23 N8 La3 116.4(6) .
C6 N8 La3 120.0(7) .
C2 N9 C42 121.4(9) .
C2 N9 La3 117.9(6) .
C42 N9 La3 115.9(6) .
C34 N10 C13 118.6(10) .
C34 N10 La3 120.0(8) .
C13 N10 La3 121.3(7) .
O15 N11 O13 124.1(16) .
O15 N11 O14 119.0(16) .
O13 N11 O14 116.8(16) .
O12 N13 O10 122.0(14) .
O12 N13 O11 121.0(14) .
O10 N13 O11 116.6(12) .
O9 N14 O8 121(2) .
O9 N14 O7 122(2) .
O8 N14 O7 116.8(15) .
C39 N15 C30 115.8(10) .
C39 N15 La2 118.0(8) .
C30 N15 La2 125.5(6) .
C17 N16 C19 118.9(9) .
C5 N17 C3 118.5(8) .
C5 N17 La2 121.7(6) .
C3 N17 La2 119.1(6) .
C21 N18 C4 117.6(9) .
C21 N18 La2 119.1(7) .
C4 N18 La2 122.1(7) .
O26 N19 O27 122.0(15) .
O26 N19 O25 123.1(14) .
O27 N19 O25 114.8(13) .
O22 N20 O23 122.0(11) .
O22 N20 O24 118.0(10) .
O23 N20 O24 120.0(12) .
O20 N21 O21 123.1(16) .
O20 N21 O19 122.9(16) .
O21 N21 O19 113.9(15) .
N3 C1 C23 119.6(9) .
N3 C1 C10 120.8(9) .
C23 C1 C10 119.6(9) .
N9 C2 C19 121.1(9) .
N9 C2 C23 119.4(10) .
C19 C2 C23 119.2(9) .
N17 C3 C10 120.1(9) .
N17 C3 C19 119.7(8) .
C10 C3 C19 120.0(9) .
N18 C4 C12 121.3(10) .
N18 C4 C5 116.3(9) .
C12 C4 C5 122.4(10) .
N17 C5 C7 120.1(10) .
N17 C5 C4 115.4(9) .
C7 C5 C4 124.4(9) .
N8 C6 C8 119.0(9) .
N8 C6 C24 113.7(9) .
C8 C6 C24 127.1(9) .
N2 C7 C5 119.7(9) .
N2 C7 C9 115.3(8) .
C5 C7 C9 124.9(9) .
N3 C8 C6 121.3(9) .
N3 C8 C11 112.4(9) .
C6 C8 C11 126.1(9) .
N1 C9 C22 123.5(10) .
N1 C9 C7 115.3(9) .
C22 C9 C7 121.2(9) .
N2 C10 C3 120.5(9) .
N2 C10 C1 119.2(9) .
C3 C10 C1 120.2(9) .
N4 C11 C29 120.4(10) .
N4 C11 C8 118.8(10) .
C29 C11 C8 120.4(10) .
C4 C12 C16 120.2(11) .
C4 C12 H12 119.9 .
C16 C12 H12 119.9 .
C15 C13 C42 119.8(12) .
C15 C13 N10 120.8(12) .
C42 C13 N10 119.4(11) .
C27 C14 C22 118.0(12) .
C27 C14 H14 121.0 .
C22 C14 H14 121.0 .
C13 C15 C40 119.6(13) .
C13 C15 H15 120.2 .
C40 C15 H15 120.2 .
C18 C16 C12 117.6(12) .
C18 C16 H16 121.2 .
C12 C16 H16 121.2 .
N16 C17 C42 129.3(10) .
N16 C17 C30 117.7(9) .
C42 C17 C30 112.8(9) .
C16 C18 C21 121.0(11) .
C16 C18 H18 119.5 .
C21 C18 H18 119.5 .
N16 C19 C2 119.3(9) .
N16 C19 C3 120.3(9) .
C2 C19 C3 120.2(9) .
C28 C20 C29 118.8(11) .
C28 C20 H20 120.6 .
C29 C20 H20 120.6 .
N18 C21 C18 122.2(11) .
N18 C21 H21 118.9 .
C18 C21 H21 118.9 .
C9 C22 C14 118.6(11) .
C9 C22 H22 120.7 .
C14 C22 H22 120.7 .
N8 C23 C1 120.0(9) .
N8 C23 C2 119.7(10) .
C1 C23 C2 120.3(9) .
N7 C24 C33 122.8(10) .
N7 C24 C6 115.9(9) .
C33 C24 C6 120.9(10) .
N1 C25 C27 124.1(11) .
N1 C25 H25 117.9 .
C27 C25 H25 117.9 .
N4 C26 C28 123.9(13) .
N4 C26 H26 118.1 .
C28 C26 H26 118.1 .
C25 C27 C14 118.9(12) .
C25 C27 H27 120.5 .
C14 C27 H27 120.5 .
C20 C28 C26 119.5(12) .
C20 C28 H28 120.3 .
C26 C28 H28 120.3 .
C20 C29 C11 118.9(11) .
C20 C29 H29 120.5 .
C11 C29 H29 120.5 .
C31 C30 N15 123.9(10) .
C31 C30 C17 124.0(9) .
N15 C30 C17 111.7(9) .
C30 C31 C41 119.5(10) .
C30 C31 H31 120.2 .
C41 C31 H31 120.2 .
C36 C32 C35 118.3(13) .
C36 C32 H32 120.9 .
C35 C32 H32 120.9 .
C35 C33 C24 118.6(12) .
C35 C33 H33 120.7 .
C24 C33 H33 120.7 .
N10 C34 C38 122.7(12) .
N10 C34 H34 118.6 .
C38 C34 H34 118.6 .
C33 C35 C32 119.7(12) .
C33 C35 H35 120.2 .
C32 C35 H35 120.2 .
N7 C36 C32 125.0(12) .
N7 C36 H36 117.5 .
C32 C36 H36 117.5 .
C41 C37 C39 121.2(11) .
C41 C37 H37 119.4 .
C39 C37 H37 119.4 .
C34 C38 C40 119.6(13) .
C34 C38 H38 120.2 .
C40 C38 H38 120.2 .
N15 C39 C37 121.4(11) .
N15 C39 H39 119.3 .
C37 C39 H39 119.3 .
C38 C40 C15 118.1(13) .
C38 C40 H40 120.9 .
C15 C40 H40 120.9 .
C37 C41 C31 117.8(10) .
C37 C41 H41 121.1 .
C31 C41 H41 121.1 .
C13 C42 C17 137.3(11) .
C13 C42 N9 111.8(9) .
C17 C42 N9 108.0(9) .

loop_
_geom_bond_atom_site_label_1
_geom_bond_atom_site_label_2
_geom_bond_distance
_geom_bond_site_symmetry_2
La1 O31 2.529(9) .
La1 O1 2.570(11) .
La1 O3 2.576(10) .
La1 O4 2.572(10) .
La1 O32 2.598(8) .
La1 O6 2.670(8) .
La1 N4 2.691(10) .
La1 N1 2.712(10) .
La1 N2 2.748(8) .
La1 N3 2.763(8) .
La2 O22 2.617(8) .
La2 O19 2.638(12) .
La2 O27 2.640(10) .
La2 O29 2.671(14) .
La2 O21 2.673(11) .
La2 O24 2.676(8) .
La2 O25 2.696(12) .
La2 O28 2.747(16) .
La2 N15 2.741(9) .
La2 N18 2.748(8) .
La2 N17 2.774(8) .
La3 O10 2.588(9) .
La3 O7 2.597(11) .
La3 O8 2.597(12) .
La3 O11 2.609(11) .
La3 O13 2.643(11) .
La3 O14 2.740(11) .
La3 N9 2.754(8) .
La3 N10 2.782(9) .
La3 N8 2.794(9) .
La3 O17 2.82(2) .
La3 O16 3.03(2) .
O1 N5 1.256(15) .
O2 N5 1.209(15) .
O3 N5 1.238(15) .
O4 N6 1.264(13) .
O5 N6 1.218(13) .
O6 N6 1.239(13) .
O7 N14 1.258(19) .
O8 N14 1.25(2) .
O9 N14 1.186(17) .
O10 N13 1.244(14) .
O11 N13 1.260(15) .
O12 N13 1.228(15) .
O13 N11 1.212(17) .
O14 N11 1.293(17) .
O15 N11 1.214(18) .
N12 O18 1.235(10) .
N12 O16 1.239(10) .
N12 O17 1.241(10) .
O18 La3 2.380(17) 3_677
O19 N21 1.286(17) .
O20 N21 1.251(17) .
O21 N21 1.264(17) .
O22 N20 1.233(13) .
O23 N20 1.251(13) .
O24 N20 1.260(13) .
O25 N19 1.304(16) .
O26 N19 1.223(15) .
O27 N19 1.228(15) .
N23 O29 1.207(9) .
N23 O28 1.226(8) .
N23 O30 1.229(9) .
O31 H31A 0.8553 .
O31 H31B 0.8740 .
O32 H32A 0.8492 .
O32 H32B 0.8686 .
N1 C25 1.346(14) .
N1 C9 1.341(13) .
N2 C7 1.327(13) .
N2 C10 1.351(13) .
N3 C8 1.319(13) .
N3 C1 1.346(12) .
N4 C11 1.312(14) .
N4 C26 1.347(14) .
N7 C36 1.344(15) .
N7 C24 1.362(14) .
N8 C23 1.333(13) .
N8 C6 1.335(12) .
N9 C2 1.328(13) .
N9 C42 1.536(13) .
N10 C34 1.319(15) .
N10 C13 1.377(15) .
N15 C39 1.346(14) .
N15 C30 1.373(13) .
N16 C17 1.303(13) .
N16 C19 1.353(13) .
N17 C5 1.319(13) .
N17 C3 1.337(13) .
N18 C21 1.349(14) .
N18 C4 1.356(13) .
C1 C23 1.418(14) .
C1 C10 1.451(14) .
C2 C19 1.416(14) .
C2 C23 1.448(13) .
C3 C10 1.398(13) .
C3 C19 1.452(14) .
C4 C12 1.368(16) .
C4 C5 1.500(15) .
C5 C7 1.420(13) .
C6 C8 1.408(14) .
C6 C24 1.513(15) .
C7 C9 1.495(14) .
C8 C11 1.498(14) .
C9 C22 1.359(15) .
C11 C29 1.421(16) .
C12 C16 1.392(16) .
C12 H12 0.9300 .
C13 C15 1.349(16) .
C13 C42 1.350(16) .
C14 C27 1.378(18) .
C14 C22 1.415(17) .
C14 H14 0.9300 .
C15 C40 1.398(18) .
C15 H15 0.9300 .
C16 C18 1.345(17) .
C16 H16 0.9300 .
C17 C42 1.425(14) .
C17 C30 1.520(14) .
C18 C21 1.362(16) .
C18 H18 0.9300 .
C20 C28 1.336(18) .
C20 C29 1.389(16) .
C20 H20 0.9300 .
C21 H21 0.9300 .
C22 H22 0.9300 .
C24 C33 1.382(15) .
C25 C27 1.357(16) .
C25 H25 0.9300 .
C26 C28 1.352(18) .
C26 H26 0.9300 .
C27 H27 0.9300 .
C28 H28 0.9300 .
C29 H29 0.9300 .
C30 C31 1.328(15) .
C31 C41 1.385(16) .
C31 H31 0.9300 .
C32 C36 1.352(17) .
C32 C35 1.371(19) .
C32 H32 0.9300 .
C33 C35 1.368(17) .
C33 H33 0.9300 .
C34 C38 1.355(19) .
C34 H34 0.9300 .
C35 H35 0.9300 .
C36 H36 0.9300 .
C37 C41 1.342(17) .
C37 C39 1.382(17) .
C37 H37 0.9300 .
C38 C40 1.38(2) .
C38 H38 0.9300 .
C39 H39 0.9300 .
C40 H40 0.9300 .
C41 H41 0.9300 .

loop_
_geom_hbond_atom_site_label_D
_geom_hbond_atom_site_label_H
_geom_hbond_atom_site_label_A
_geom_hbond_distance_DH
_geom_hbond_distance_HA
_geom_hbond_distance_DA
_geom_hbond_angle_DHA
_geom_hbond_site_symmetry_A
C39 H39 O22 0.93 2.47 3.274(15) 144.6 2_656
C39 H39 O22 0.93 2.47 2.985(16) 115.3 .
C36 H36 O10 0.93 2.63 3.171(18) 117.5 .
C34 H34 O11 0.93 2.46 3.069(18) 123.1 .
C33 H33 O9 0.93 2.39 3.168(17) 140.7 3_577
C32 H32 O2 0.93 2.59 3.381(18) 143.6 3_577
C31 H31 O16 0.93 2.31 3.04(2) 135.1 3_677
C28 H28 O9 0.93 2.25 3.066(17) 146.0 4_576
C27 H27 O26 0.93 2.61 3.267(17) 128.5 4_566
C26 H26 O6 0.93 2.44 3.021(17) 120.6 .
C22 H22 O12 0.93 2.60 3.281(17) 130.0 1_545
C21 H21 O21 0.93 2.53 3.113(17) 121.3 .
O32 H32B O5 0.87 2.05 2.802(12) 145.1 2_557
O32 H32A O24 0.85 2.07 2.874(12) 157.2 4_566
O31 H31A O23 0.86 1.98 2.818(14) 165.5 4_566
C39 H39 O22 0.93 2.47 3.274(15) 144.6 2_656
C39 H39 O22 0.93 2.47 2.985(16) 115.3 .
C36 H36 O10 0.93 2.63 3.171(18) 117.5 .
C34 H34 O11 0.93 2.46 3.069(18) 123.1 .
C33 H33 O9 0.93 2.39 3.168(17) 140.7 3_577
C32 H32 O2 0.93 2.59 3.381(18) 143.6 3_577
C31 H31 O16 0.93 2.31 3.04(2) 135.1 3_677
C28 H28 O9 0.93 2.25 3.066(17) 146.0 4_576
C27 H27 O26 0.93 2.61 3.267(17) 128.5 4_566
C26 H26 O6 0.93 2.44 3.021(17) 120.6 .
C22 H22 O12 0.93 2.60 3.281(17) 130.0 1_545
C21 H21 O21 0.93 2.53 3.113(17) 121.3 .
O32 H32B O5 0.87 2.05 2.802(12) 145.1 2_557
O32 H32A O24 0.85 2.07 2.874(12) 157.2 4_566
O31 H31A O23 0.86 1.98 2.818(14) 165.5 4_566
C39 H39 O22 0.93 2.47 3.274(15) 144.6 2_656
C39 H39 O22 0.93 2.47 2.985(16) 115.3 .
C36 H36 O10 0.93 2.63 3.171(18) 117.5 .
C34 H34 O11 0.93 2.46 3.069(18) 123.1 .
C33 H33 O9 0.93 2.39 3.168(17) 140.7 3_577
C32 H32 O2 0.93 2.59 3.381(18) 143.6 3_577
C31 H31 O16 0.93 2.31 3.04(2) 135.1 3_677
C28 H28 O9 0.93 2.25 3.066(17) 146.0 4_576
C27 H27 O26 0.93 2.61 3.267(17) 128.5 4_566
C26 H26 O6 0.93 2.44 3.021(17) 120.6 .
C22 H22 O12 0.93 2.60 3.281(17) 130.0 1_545
C21 H21 O21 0.93 2.53 3.113(17) 121.3 .
O32 H32B N6 0.87 2.89 3.146(15) 99.2 .
O32 H32B O5 0.87 2.05 2.802(12) 145.1 2_557
O32 H32A O24 0.85 2.07 2.874(12) 157.2 4_566
O31 H31A N20 0.86 2.82 3.558(15) 145.1 4_566
O31 H31A O23 0.86 1.98 2.818(14) 165.5 4_566
C39 H39 O22 0.93 2.47 3.274(15) 144.6 2_656
C39 H39 O22 0.93 2.47 2.985(16) 115.3 .
C36 H36 O10 0.93 2.63 3.171(18) 117.5 .
C34 H34 O11 0.93 2.46 3.069(18) 123.1 .
C33 H33 O9 0.93 2.39 3.168(17) 140.7 3_577
C32 H32 O2 0.93 2.59 3.381(18) 143.6 3_577
C31 H31 O16 0.93 2.31 3.04(2) 135.1 3_677
C28 H28 O9 0.93 2.25 3.066(17) 146.0 4_576
C27 H27 O26 0.93 2.61 3.267(17) 128.5 4_566
C26 H26 O6 0.93 2.44 3.021(17) 120.6 .
C22 H22 O12 0.93 2.60 3.281(17) 130.0 1_545
C21 H21 O21 0.93 2.53 3.113(17) 121.3 .
O32 H32B N6 0.87 2.89 3.146(15) 99.2 .
O32 H32B O5 0.87 2.05 2.802(12) 145.1 2_557
O32 H32A O24 0.85 2.07 2.874(12) 157.2 4_566
O31 H31A N20 0.86 2.82 3.558(15) 145.1 4_566
O31 H31A O23 0.86 1.98 2.818(14) 165.5 4_566
C39 H39 O22 0.93 2.47 3.274(15) 144.6 2_656
C39 H39 O22 0.93 2.47 2.985(16) 115.3 .
C36 H36 O10 0.93 2.63 3.171(18) 117.5 .
C34 H34 O11 0.93 2.46 3.069(18) 123.1 .
C33 H33 O9 0.93 2.39 3.168(17) 140.7 3_577
C32 H32 O2 0.93 2.59 3.381(18) 143.6 3_577
C31 H31 O16 0.93 2.31 3.04(2) 135.1 3_677
C28 H28 O9 0.93 2.25 3.066(17) 146.0 4_576
C27 H27 O26 0.93 2.61 3.267(17) 128.5 4_566
C26 H26 O6 0.93 2.44 3.021(17) 120.6 .
C22 H22 O12 0.93 2.60 3.281(17) 130.0 1_545
C21 H21 O21 0.93 2.53 3.113(17) 121.3 .
O32 H32B N6 0.87 2.89 3.146(15) 99.2 .
O32 H32B O5 0.87 2.05 2.802(12) 145.1 2_557
O32 H32A O24 0.85 2.07 2.874(12) 157.2 4_566
C39 H39 O22 0.93 2.47 3.274(15) 144.6 2_656
C39 H39 O22 0.93 2.47 2.985(16) 115.3 .
C36 H36 O10 0.93 2.63 3.171(18) 117.5 .
C34 H34 O11 0.93 2.46 3.069(18) 123.1 .
C33 H33 O9 0.93 2.39 3.168(17) 140.7 3_577
C32 H32 O2 0.93 2.59 3.381(18) 143.6 3_577
C31 H31 O16 0.93 2.31 3.04(2) 135.1 3_677
C28 H28 O9 0.93 2.25 3.066(17) 146.0 4_576
C27 H27 O26 0.93 2.61 3.267(17) 128.5 4_566
C26 H26 O6 0.93 2.44 3.021(17) 120.6 .
C22 H22 O12 0.93 2.60 3.281(17) 130.0 1_545
C21 H21 O21 0.93 2.53 3.113(17) 121.3 .
O32 H32B N6 0.87 2.89 3.146(15) 99.2 .
O32 H32B O5 0.87 2.05 2.802(12) 145.1 2_557
O32 H32A O24 0.85 2.07 2.874(12) 157.2 4_566
O32 H32A O24 0.85 2.07 2.874(12) 157.2 4_566
O32 H32B O5 0.87 2.05 2.802(12) 145.1 2_557
O32 H32B N6 0.87 2.89 3.146(15) 99.2 .
C21 H21 O21 0.93 2.53 3.113(17) 121.3 .
C22 H22 O12 0.93 2.60 3.281(17) 130.0 1_545
C26 H26 O6 0.93 2.44 3.021(17) 120.6 .
C27 H27 O26 0.93 2.61 3.267(17) 128.5 4_566
C28 H28 O9 0.93 2.25 3.066(17) 146.0 4_576
C31 H31 O16 0.93 2.31 3.04(2) 135.1 3_677
C32 H32 O2 0.93 2.59 3.381(18) 143.6 3_577
C33 H33 O9 0.93 2.39 3.168(17) 140.7 3_577
C34 H34 O11 0.93 2.46 3.069(18) 123.1 .
C36 H36 O10 0.93 2.63 3.171(18) 117.5 .
C39 H39 O22 0.93 2.47 2.985(16) 115.3 .
C39 H39 O22 0.93 2.47 3.274(15) 144.6 2_656
O32 H32A O24 0.85 2.07 2.874(12) 157.2 4_566
O32 H32B O5 0.87 2.05 2.802(12) 145.1 2_557
O32 H32B N6 0.87 2.89 3.146(15) 99.2 .
C21 H21 O21 0.93 2.53 3.113(17) 121.3 .
C22 H22 O12 0.93 2.60 3.281(17) 130.0 1_545
C26 H26 O6 0.93 2.44 3.021(17) 120.6 .
C27 H27 O26 0.93 2.61 3.267(17) 128.5 4_566
C28 H28 O9 0.93 2.25 3.066(17) 146.0 4_576
C31 H31 O16 0.93 2.31 3.04(2) 135.1 3_677
C32 H32 O2 0.93 2.59 3.381(18) 143.6 3_577
C33 H33 O9 0.93 2.39 3.168(17) 140.7 3_577
C34 H34 O11 0.93 2.46 3.069(18) 123.1 .
C36 H36 O10 0.93 2.63 3.171(18) 117.5 .
C39 H39 O22 0.93 2.47 2.985(16) 115.3 .
C39 H39 O22 0.93 2.47 3.274(15) 144.6 2_656
O32 H32A O24 0.85 2.07 2.874(12) 157.2 4_566
O32 H32B O5 0.87 2.05 2.802(12) 145.1 2_557
O32 H32B N6 0.87 2.89 3.146(15) 99.2 .
C21 H21 O21 0.93 2.53 3.113(17) 121.3 .
C22 H22 O12 0.93 2.60 3.281(17) 130.0 1_545
C26 H26 O6 0.93 2.44 3.021(17) 120.6 .
C27 H27 O26 0.93 2.61 3.267(17) 128.5 4_566
C28 H28 O9 0.93 2.25 3.066(17) 146.0 4_576
C31 H31 O16 0.93 2.31 3.04(2) 135.1 3_677
C32 H32 O2 0.93 2.59 3.381(18) 143.6 3_577
C33 H33 O9 0.93 2.39 3.168(17) 140.7 3_577
C34 H34 O11 0.93 2.46 3.069(18) 123.1 .
C36 H36 O10 0.93 2.63 3.171(18) 117.5 .
C39 H39 O22 0.93 2.47 2.985(16) 115.3 .
C39 H39 O22 0.93 2.47 3.274(15) 144.6 2_656
O32 H32A O24 0.85 2.07 2.874(12) 157.2 4_566
O32 H32B O5 0.87 2.05 2.802(12) 145.1 2_557
O32 H32B N6 0.87 2.89 3.146(15) 99.2 .
C21 H21 O21 0.93 2.53 3.113(17) 121.3 .
C22 H22 O12 0.93 2.60 3.281(17) 130.0 1_545
C26 H26 O6 0.93 2.44 3.021(17) 120.6 .
C27 H27 O26 0.93 2.61 3.267(17) 128.5 4_566
C28 H28 O9 0.93 2.25 3.066(17) 146.0 4_576
C31 H31 O16 0.93 2.31 3.04(2) 135.1 3_677
C32 H32 O2 0.93 2.59 3.381(18) 143.6 3_577
C33 H33 O9 0.93 2.39 3.168(17) 140.7 3_577
C34 H34 O11 0.93 2.46 3.069(18) 123.1 .
C36 H36 O10 0.93 2.63 3.171(18) 117.5 .
C39 H39 O22 0.93 2.47 2.985(16) 115.3 .
C39 H39 O22 0.93 2.47 3.274(15) 144.6 2_656
O32 H32A O24 0.85 2.07 2.874(12) 157.2 4_566
O32 H32B O5 0.87 2.05 2.802(12) 145.1 2_557
O32 H32B N6 0.87 2.89 3.146(15) 99.2 .
C21 H21 O21 0.93 2.53 3.113(17) 121.3 .
C22 H22 O12 0.93 2.60 3.281(17) 130.0 1_545
C26 H26 O6 0.93 2.44 3.021(17) 120.6 .
C27 H27 O26 0.93 2.61 3.267(17) 128.5 4_566
C28 H28 O9 0.93 2.25 3.066(17) 146.0 4_576
C31 H31 O16 0.93 2.31 3.04(2) 135.1 3_677
C32 H32 O2 0.93 2.59 3.381(18) 143.6 3_577
C33 H33 O9 0.93 2.39 3.168(17) 140.7 3_577
C34 H34 O11 0.93 2.46 3.069(18) 123.1 .
C36 H36 O10 0.93 2.63 3.171(18) 117.5 .
C39 H39 O22 0.93 2.47 2.985(16) 115.3 .
C39 H39 O22 0.93 2.47 3.274(15) 144.6 2_656
O32 H32A O24 0.85 2.07 2.874(12) 157.2 4_566
O32 H32B O5 0.87 2.05 2.802(12) 145.1 2_557
O32 H32B N6 0.87 2.89 3.146(15) 99.2 .
C21 H21 O21 0.93 2.53 3.113(17) 121.3 .
C22 H22 O12 0.93 2.60 3.281(17) 130.0 1_545
C26 H26 O6 0.93 2.44 3.021(17) 120.6 .
C27 H27 O26 0.93 2.61 3.267(17) 128.5 4_566
C28 H28 O9 0.93 2.25 3.066(17) 146.0 4_576
C31 H31 O16 0.93 2.31 3.04(2) 135.1 3_677
C32 H32 O2 0.93 2.59 3.381(18) 143.6 3_577
C33 H33 O9 0.93 2.39 3.168(17) 140.7 3_577
C34 H34 O11 0.93 2.46 3.069(18) 123.1 .
C36 H36 O10 0.93 2.63 3.171(18) 117.5 .
C39 H39 O22 0.93 2.47 2.985(16) 115.3 .
C39 H39 O22 0.93 2.47 3.274(15) 144.6 2_656
O31 H31A O23 0.86 1.98 2.818(14) 165.5 4_566
O31 H31A N20 0.86 2.82 3.558(15) 145.1 4_566
O32 H32A O24 0.85 2.07 2.874(12) 157.2 4_566
O32 H32B O5 0.87 2.05 2.802(12) 145.1 2_557
O32 H32B N6 0.87 2.89 3.146(15) 99.2 .
C21 H21 O21 0.93 2.53 3.113(17) 121.3 .
C22 H22 O12 0.93 2.60 3.281(17) 130.0 1_545
C26 H26 O6 0.93 2.44 3.021(17) 120.6 .
C27 H27 O26 0.93 2.61 3.267(17) 128.5 4_566
C28 H28 O9 0.93 2.25 3.066(17) 146.0 4_576
C31 H31 O16 0.93 2.31 3.04(2) 135.1 3_677
C32 H32 O2 0.93 2.59 3.381(18) 143.6 3_577
C33 H33 O9 0.93 2.39 3.168(17) 140.7 3_577
C34 H34 O11 0.93 2.46 3.069(18) 123.1 .
C36 H36 O10 0.93 2.63 3.171(18) 117.5 .
C39 H39 O22 0.93 2.47 2.985(16) 115.3 .
C39 H39 O22 0.93 2.47 3.274(15) 144.6 2_656
O31 H31A O23 0.86 1.98 2.818(14) 165.5 4_566
O32 H32A O24 0.85 2.07 2.874(12) 157.2 4_566
O32 H32B O5 0.87 2.05 2.802(12) 145.1 2_557
C21 H21 O21 0.93 2.53 3.113(17) 121.3 .
C22 H22 O12 0.93 2.60 3.281(17) 130.0 1_545
C26 H26 O6 0.93 2.44 3.021(17) 120.6 .
C27 H27 O26 0.93 2.61 3.267(17) 128.5 4_566
C28 H28 O9 0.93 2.25 3.066(17) 146.0 4_576
C31 H31 O16 0.93 2.31 3.04(2) 135.1 3_677
C32 H32 O2 0.93 2.59 3.381(18) 143.6 3_577
C33 H33 O9 0.93 2.39 3.168(17) 140.7 3_577
C34 H34 O11 0.93 2.46 3.069(18) 123.1 .
C36 H36 O10 0.93 2.63 3.171(18) 117.5 .
C39 H39 O22 0.93 2.47 2.985(16) 115.3 .
C39 H39 O22 0.93 2.47 3.274(15) 144.6 2_656
O31 H31A O23 0.86 1.98 2.818(14) 165.5 4_566
O32 H32A O24 0.85 2.07 2.874(12) 157.2 4_566
O32 H32B O5 0.87 2.05 2.802(12) 145.1 2_557
C21 H21 O21 0.93 2.53 3.113(17) 121.3 .
C22 H22 O12 0.93 2.60 3.281(17) 130.0 1_545
C26 H26 O6 0.93 2.44 3.021(17) 120.6 .
C27 H27 O26 0.93 2.61 3.267(17) 128.5 4_566
C28 H28 O9 0.93 2.25 3.066(17) 146.0 4_576
C31 H31 O16 0.93 2.31 3.04(2) 135.1 3_677
C32 H32 O2 0.93 2.59 3.381(18) 143.6 3_577
C33 H33 O9 0.93 2.39 3.168(17) 140.7 3_577
C34 H34 O11 0.93 2.46 3.069(18) 123.1 .
C36 H36 O10 0.93 2.63 3.171(18) 117.5 .
C39 H39 O22 0.93 2.47 2.985(16) 115.3 .
C39 H39 O22 0.93 2.47 3.274(15) 144.6 2_656
O31 H31A O23 0.86 1.98 2.818(14) 165.5 4_566
O32 H32A O24 0.85 2.07 2.874(12) 157.2 4_566
O32 H32B O5 0.87 2.05 2.802(12) 145.1 2_557
C21 H21 O21 0.93 2.53 3.113(17) 121.3 .
C22 H22 O12 0.93 2.60 3.281(17) 130.0 1_545
C26 H26 O6 0.93 2.44 3.021(17) 120.6 .
C27 H27 O26 0.93 2.61 3.267(17) 128.5 4_566
C28 H28 O9 0.93 2.25 3.066(17) 146.0 4_576
C31 H31 O16 0.93 2.31 3.04(2) 135.1 3_677
C32 H32 O2 0.93 2.59 3.381(18) 143.6 3_577
C33 H33 O9 0.93 2.39 3.168(17) 140.7 3_577
C34 H34 O11 0.93 2.46 3.069(18) 123.1 .
C36 H36 O10 0.93 2.63 3.171(18) 117.5 .
C39 H39 O22 0.93 2.47 2.985(16) 115.3 .
C39 H39 O22 0.93 2.47 3.274(15) 144.6 2_656
O31 H31A O23 0.86 1.98 2.818(14) 165.5 4_566
O32 H32A O24 0.85 2.07 2.874(12) 157.2 4_566
O32 H32B O5 0.87 2.05 2.802(12) 145.1 2_557
C21 H21 O21 0.93 2.53 3.113(17) 121.3 .
C22 H22 O12 0.93 2.60 3.281(17) 130.0 1_545
C26 H26 O6 0.93 2.44 3.021(17) 120.6 .
C27 H27 O26 0.93 2.61 3.267(17) 128.5 4_566
C28 H28 O9 0.93 2.25 3.066(17) 146.0 4_576
C31 H31 O16 0.93 2.31 3.04(2) 135.1 3_677
C32 H32 O2 0.93 2.59 3.381(18) 143.6 3_577
C33 H33 O9 0.93 2.39 3.168(17) 140.7 3_577
C34 H34 O11 0.93 2.46 3.069(18) 123.1 .
C36 H36 O10 0.93 2.63 3.171(18) 117.5 .
C39 H39 O22 0.93 2.47 2.985(16) 115.3 .
C39 H39 O22 0.93 2.47 3.274(15) 144.6 2_656
O31 H31A O23 0.86 1.98 2.818(14) 165.5 4_566
O32 H32A O24 0.85 2.07 2.874(12) 157.2 4_566
O32 H32B O5 0.87 2.05 2.802(12) 145.1 2_557
C21 H21 O21 0.93 2.53 3.113(17) 121.3 .
C22 H22 O12 0.93 2.60 3.281(17) 130.0 1_545
C26 H26 O6 0.93 2.44 3.021(17) 120.6 .
C27 H27 O26 0.93 2.61 3.267(17) 128.5 4_566
C28 H28 O9 0.93 2.25 3.066(17) 146.0 4_576
C31 H31 O16 0.93 2.31 3.04(2) 135.1 3_677
C32 H32 O2 0.93 2.59 3.381(18) 143.6 3_577
C33 H33 O9 0.93 2.39 3.168(17) 140.7 3_577
C34 H34 O11 0.93 2.46 3.069(18) 123.1 .
C36 H36 O10 0.93 2.63 3.171(18) 117.5 .
C39 H39 O22 0.93 2.47 2.985(16) 115.3 .
C39 H39 O22 0.93 2.47 3.274(15) 144.6 2_656

loop_
_geom_torsion_atom_site_label_1
_geom_torsion_atom_site_label_2
_geom_torsion_atom_site_label_3
_geom_torsion_atom_site_label_4
_geom_torsion
_geom_torsion_site_symmetry_4
O18 N12 O16 La3 -151(2) .
O17 N12 O16 La3 -5(3) .
O18 N12 O17 La3 151(2) .
O16 N12 O17 La3 6(3) .
O16 N12 O18 La3 -108(4) 3_677
O17 N12 O18 La3 107(4) 3_677
O29 N23 O28 La2 20(2) .
O30 N23 O28 La2 -152(2) .
O28 N23 O29 La2 -21(3) .
O30 N23 O29 La2 151(2) .
La1 O3 N5 O2 173.2(13) .
La1 O3 N5 O1 -6.0(14) .
La1 O1 N5 O2 -173.2(12) .
La1 O1 N5 O3 6.0(14) .
La1 O6 N6 O5 174.2(12) .
La1 O6 N6 O4 -8.1(12) .
La1 O4 N6 O5 -173.7(11) .
La1 O4 N6 O6 8.5(13) .
La3 O13 N11 O15 162.8(18) .
La3 O13 N11 O14 -12.4(17) .
La3 O14 N11 O15 -163.7(17) .
La3 O14 N11 O13 11.7(16) .
La3 O10 N13 O12 -171.2(15) .
La3 O10 N13 O11 1.9(16) .
La3 O11 N13 O12 171.3(15) .
La3 O11 N13 O10 -1.9(16) .
La3 O8 N14 O9 172.1(13) .
La3 O8 N14 O7 -6.1(15) .
La3 O7 N14 O9 -172.1(14) .
La3 O7 N14 O8 6.1(15) .
La2 O27 N19 O26 171.5(12) .
La2 O27 N19 O25 -4.5(14) .
La2 O25 N19 O26 -171.6(13) .
La2 O25 N19 O27 4.3(13) .
La2 O22 N20 O23 -179.6(12) .
La2 O22 N20 O24 1.0(13) .
La2 O24 N20 O22 -1.0(13) .
La2 O24 N20 O23 179.6(12) .
La2 O21 N21 O20 166.8(14) .
La2 O21 N21 O19 -14.3(14) .
La2 O19 N21 O20 -166.6(14) .
La2 O19 N21 O21 14.5(14) .
C8 N3 C1 C23 2.1(16) .
La1 N3 C1 C23 172.2(8) .
C8 N3 C1 C10 -179.3(10) .
La1 N3 C1 C10 -9.1(13) .
C42 N9 C2 C19 -10.0(16) .
La3 N9 C2 C19 -164.5(8) .
C42 N9 C2 C23 176.5(9) .
La3 N9 C2 C23 22.0(13) .
C5 N17 C3 C10 -3.3(16) .
La2 N17 C3 C10 -174.0(8) .
C5 N17 C3 C19 -178.2(10) .
La2 N17 C3 C19 11.1(13) .
C21 N18 C4 C12 -4.8(17) .
La2 N18 C4 C12 162.8(9) .
C21 N18 C4 C5 177.7(10) .
La2 N18 C4 C5 -14.8(13) .
C3 N17 C5 C7 -12.7(16) .
La2 N17 C5 C7 157.7(8) .
C3 N17 C5 C4 163.5(10) .
La2 N17 C5 C4 -26.0(13) .
N18 C4 C5 N17 26.4(15) .
C12 C4 C5 N17 -151.1(11) .
N18 C4 C5 C7 -157.5(10) .
C12 C4 C5 C7 25.0(18) .
C23 N8 C6 C8 7.3(16) .
La3 N8 C6 C8 -149.5(8) .
C23 N8 C6 C24 -167.4(10) .
La3 N8 C6 C24 35.8(12) .
C10 N2 C7 C5 -9.0(15) .
La1 N2 C7 C5 157.5(8) .
C10 N2 C7 C9 167.9(9) .
La1 N2 C7 C9 -25.5(12) .
N17 C5 C7 N2 19.5(16) .
C4 C5 C7 N2 -156.4(10) .
N17 C5 C7 C9 -157.1(10) .
C4 C5 C7 C9 27.0(17) .
C1 N3 C8 C6 9.6(16) .
La1 N3 C8 C6 -160.1(8) .
C1 N3 C8 C11 -165.7(9) .
La1 N3 C8 C11 24.6(12) .
N8 C6 C8 N3 -14.7(17) .
C24 C6 C8 N3 159.2(11) .
N8 C6 C8 C11 159.9(10) .
C24 C6 C8 C11 -26.1(18) .
C25 N1 C9 C22 -0.6(17) .
La1 N1 C9 C22 165.3(9) .
C25 N1 C9 C7 179.9(10) .
La1 N1 C9 C7 -14.2(13) .
N2 C7 C9 N1 25.5(14) .
C5 C7 C9 N1 -157.7(10) .
N2 C7 C9 C22 -154.0(11) .
C5 C7 C9 C22 22.7(17) .
C7 N2 C10 C3 -6.9(16) .
La1 N2 C10 C3 -173.7(8) .
C7 N2 C10 C1 177.8(10) .
La1 N2 C10 C1 10.9(13) .
N17 C3 C10 N2 13.6(16) .
C19 C3 C10 N2 -171.5(10) .
N17 C3 C10 C1 -171.1(10) .
C19 C3 C10 C1 3.8(16) .
N3 C1 C10 N2 -1.1(16) .
C23 C1 C10 N2 177.5(10) .
N3 C1 C10 C3 -176.5(10) .
C23 C1 C10 C3 2.1(16) .
C26 N4 C11 C29 3.4(18) .
La1 N4 C11 C29 -162.7(8) .
C26 N4 C11 C8 175.9(11) .
La1 N4 C11 C8 9.9(15) .
N3 C8 C11 N4 -22.2(15) .
C6 C8 C11 N4 162.7(11) .
N3 C8 C11 C29 150.4(11) .
C6 C8 C11 C29 -24.7(17) .
N18 C4 C12 C16 3.2(18) .
C5 C4 C12 C16 -179.4(11) .
C34 N10 C13 C15 -7(2) .
La3 N10 C13 C15 172.6(10) .
C34 N10 C13 C42 172.9(12) .
La3 N10 C13 C42 -7.2(16) .
C42 C13 C15 C40 -173.7(14) .
N10 C13 C15 C40 6(2) .
C4 C12 C16 C18 -0.3(19) .
C19 N16 C17 C42 -9.6(19) .
C19 N16 C17 C30 164.6(10) .
C12 C16 C18 C21 -1(2) .
C17 N16 C19 C2 -4.3(16) .
C17 N16 C19 C3 -179.4(10) .
N9 C2 C19 N16 13.6(17) .
C23 C2 C19 N16 -172.8(10) .
N9 C2 C19 C3 -171.2(10) .
C23 C2 C19 C3 2.3(16) .
N17 C3 C19 N16 -16.1(16) .
C10 C3 C19 N16 169.0(10) .
N17 C3 C19 C2 168.8(10) .
C10 C3 C19 C2 -6.1(16) .
C4 N18 C21 C18 3.6(17) .
La2 N18 C21 C18 -164.4(10) .
C16 C18 C21 N18 -1(2) .
N1 C9 C22 C14 1.7(18) .
C7 C9 C22 C14 -178.7(11) .
C27 C14 C22 C9 -0.7(19) .
C6 N8 C23 C1 4.1(16) .
La3 N8 C23 C1 161.7(8) .
C6 N8 C23 C2 -177.8(10) .
La3 N8 C23 C2 -20.2(13) .
N3 C1 C23 N8 -9.2(16) .
C10 C1 C23 N8 172.2(10) .
N3 C1 C23 C2 172.7(10) .
C10 C1 C23 C2 -5.9(16) .
N9 C2 C23 N8 -0.8(16) .
C19 C2 C23 N8 -174.4(10) .
N9 C2 C23 C1 177.3(10) .
C19 C2 C23 C1 3.7(16) .
C36 N7 C24 C33 3.2(18) .
C36 N7 C24 C6 176.5(11) .
N8 C6 C24 N7 -25.7(15) .
C8 C6 C24 N7 160.0(11) .
N8 C6 C24 C33 147.7(11) .
C8 C6 C24 C33 -26.6(18) .
C9 N1 C25 C27 -1.7(19) .
La1 N1 C25 C27 -168.4(11) .
C11 N4 C26 C28 0(2) .
La1 N4 C26 C28 167.4(12) .
N1 C25 C27 C14 3(2) .
C22 C14 C27 C25 -1(2) .
C29 C20 C28 C26 0(2) .
N4 C26 C28 C20 -2(2) .
C28 C20 C29 C11 4(2) .
N4 C11 C29 C20 -5.5(18) .
C8 C11 C29 C20 -178.0(11) .
C39 N15 C30 C31 -6.0(18) .
La2 N15 C30 C31 164.1(9) .
C39 N15 C30 C17 -178.7(11) .
La2 N15 C30 C17 -8.5(14) .
N16 C17 C30 C31 -149.6(12) .
C42 C17 C30 C31 25.5(16) .
N16 C17 C30 N15 23.1(15) .
C42 C17 C30 N15 -161.8(10) .
N15 C30 C31 C41 6.9(19) .
C17 C30 C31 C41 178.6(11) .
N7 C24 C33 C35 -1.7(19) .
C6 C24 C33 C35 -174.7(12) .
C13 N10 C34 C38 2(2) .
La3 N10 C34 C38 -177.8(12) .
C24 C33 C35 C32 -2(2) .
C36 C32 C35 C33 4(2) .
C24 N7 C36 C32 -1(2) .
C35 C32 C36 N7 -3(2) .
N10 C34 C38 C40 4(3) .
C30 N15 C39 C37 1(2) .
La2 N15 C39 C37 -170.3(11) .
C41 C37 C39 N15 4(2) .
C34 C38 C40 C15 -5(3) .
C13 C15 C40 C38 -1(2) .
C39 C37 C41 C31 -3(2) .
C30 C31 C41 C37 -2(2) .
C15 C13 C42 C17 10(2) .
N10 C13 C42 C17 -170.0(13) .
C15 C13 C42 N9 -147.7(12) .
N10 C13 C42 N9 32.1(15) .
N16 C17 C42 C13 -146.2(15) .
C30 C17 C42 C13 39(2) .
N16 C17 C42 N9 12.3(17) .
C30 C17 C42 N9 -162.1(9) .
C2 N9 C42 C13 162.6(10) .
La3 N9 C42 C13 -42.3(11) .
C2 N9 C42 C17 -1.8(13) .
La3 N9 C42 C17 153.2(7) .

loop_
_platon_squeeze_void_nr
_platon_squeeze_void_average_x
_platon_squeeze_void_average_y
_platon_squeeze_void_average_z
_platon_squeeze_void_volume
_platon_squeeze_void_count_electrons
1 0.000 0.206 0.250 377.7 27.4
2 0.500 0.249 0.750 256.0 19.2
3 0.500 0.751 0.250 255.8 19.4
4 0.000 0.793 0.750 378.0 28.0
